data_1513798
loop_
_publ_author_name
'Zhao, Hang'
'Guo, Xiurong'
'He, Shiliang'
'Zeng, Xin'
'Zhou, Xinglong'
'Zhang, Chaoliang'
'Hu, Jing'
'Wu, Xiaohua'
'Xing, Zhihua'
'Chu, Liangyin'
'He, Yang'
'Chen, Qianming'

_publ_section_title
;
 Complex self-assembly of pyrimido[4,5-d]pyrimidine nucleoside
 supramolecular structures.
;
_journal_name_full 'Nature communications'
_journal_page_first 3108
_journal_paper_doi 10.1038/ncomms4108
_journal_volume 5
_journal_year 2014
_chemical_absolute_configuration unk
_chemical_formula_moiety 'C11 H13 N5 O6, H2 O'
_chemical_formula_sum 'C11 H15 N5 O7'
_chemical_formula_weight 329.28
_chemical_name_systematic
;
 ?
;
_space_group_crystal_system monoclinic
_space_group_IT_number 4
_space_group_name_Hall 'P 2yb'
_space_group_name_H-M_alt 'P 1 21 1'
_symmetry_space_group_name_Hall 'P 2yb'
_symmetry_space_group_name_H-M 'P 1 21 1'
_atom_sites_solution_hydrogens mixed
_atom_sites_solution_primary iterative
_audit_creation_date 2013-12-12
_audit_creation_method
;
Olex2 1.2
(compiled 2013.11.15 svn.r2834 for OlexSys, GUI svn.r4720)
;
_cell_angle_alpha 90
_cell_angle_beta 95.291(5)
_cell_angle_gamma 90
_cell_formula_units_Z 4
_cell_length_a 5.6548(14)
_cell_length_b 27.587(7)
_cell_length_c 8.526(2)
_cell_measurement_reflns_used 4743
_cell_measurement_temperature 296(2)
_cell_measurement_theta_max 28.27
_cell_measurement_theta_min 2.40
_cell_volume 1324.4(6)
_computing_molecular_graphics 'Olex2 (Dolomanov et al., 2009)'
_computing_publication_material 'Olex2 (Dolomanov et al., 2009)'
_computing_structure_refinement 'ShelXL-2012 (Sheldrick, 2008)'
_computing_structure_solution 'olex2.solve (Bourhis et al., 2013)'
_diffrn_ambient_temperature 296.15
_diffrn_measured_fraction_theta_full 0.987
_diffrn_measured_fraction_theta_max 0.989
_diffrn_measurement_device_type 'Bruker APEX-II CCD'
_diffrn_measurement_method '\f and \w scans'
_diffrn_radiation_monochromator graphite
_diffrn_radiation_type MoK\a
_diffrn_radiation_wavelength 0.71073
_diffrn_reflns_av_R_equivalents 0.0174
_diffrn_reflns_av_unetI/netI 0.0278
_diffrn_reflns_Laue_measured_fraction_full 0.987
_diffrn_reflns_Laue_measured_fraction_max 0.989
_diffrn_reflns_limit_h_max 7
_diffrn_reflns_limit_h_min -5
_diffrn_reflns_limit_k_max 34
_diffrn_reflns_limit_k_min -34
_diffrn_reflns_limit_l_max 10
_diffrn_reflns_limit_l_min -10
_diffrn_reflns_number 9399
_diffrn_reflns_point_group_measured_fraction_full 0.952
_diffrn_reflns_point_group_measured_fraction_max 0.947
_diffrn_reflns_theta_full 25.242
_diffrn_reflns_theta_max 26.371
_diffrn_reflns_theta_min 1.476
_diffrn_standards_number 0
_exptl_absorpt_coefficient_mu 0.139
_exptl_absorpt_correction_type none
_exptl_crystal_density_diffrn 1.651
_exptl_crystal_F_000 688
_exptl_crystal_size_max 0.3
_exptl_crystal_size_mid 0.2
_exptl_crystal_size_min 0.2
_refine_diff_density_max 0.209
_refine_diff_density_min -0.181
_refine_diff_density_rms 0.042
_refine_ls_abs_structure_details
;
 Flack x determined using 2052 quotients [(I+)-(I-)]/[(I+)+(I-)]
 (Parsons and Flack (2004), Acta Cryst. A60, s61).
;
_refine_ls_abs_structure_Flack -0.3(4)
_refine_ls_extinction_method none
_refine_ls_goodness_of_fit_ref 1.036
_refine_ls_hydrogen_treatment mixed
_refine_ls_matrix_type full
_refine_ls_number_parameters 442
_refine_ls_number_reflns 5127
_refine_ls_number_restraints 3
_refine_ls_restrained_S_all 1.036
_refine_ls_R_factor_all 0.0387
_refine_ls_R_factor_gt 0.0344
_refine_ls_shift/su_max 0.003
_refine_ls_shift/su_mean 0.000
_refine_ls_structure_factor_coef Fsqd
_refine_ls_weighting_details
;
 w=1/[\s^2^(Fo^2^)+(0.0575P)^2^+0.1278P]
 where P=(Fo^2^+2Fc^2^)/3
;
_refine_ls_weighting_scheme calc
_refine_ls_wR_factor_gt 0.0895
_refine_ls_wR_factor_ref 0.0921
_reflns_Friedel_coverage 0.875
_reflns_Friedel_fraction_full 0.915
_reflns_Friedel_fraction_max 0.903
_reflns_number_gt 4694
_reflns_number_total 5127
_reflns_threshold_expression 'I > 2\s(I)'
_cod_data_source_file ncomms4108-s2.cif
_cod_data_source_block luo21
_cod_database_code 1513798
_shelxl_version_number 2013-2
_shelx_space_group_comment
;
The symmetry employed for this shelxl refinement is uniquely defined
by the following loop, which should always be used as a source of
symmetry information in preference to the above space-group names.
They are only intended as comments.
;
_shelx_estimated_absorpt_t_max 0.973
_shelx_estimated_absorpt_t_min 0.959
_olex2_refinement_description
;
1. Fixed Uiso
 At 1.2 times of:
  All C(H) groups, All C(H,H) groups, All N(H) groups, All N(H,H) groups
 At 1.5 times of:
  All O(H) groups
2. Restrained distances
 O15-H15B
 0.98 with sigma of 0.001
 O16-H16A
 0.98 with sigma of 0.001
3. Uiso/Uaniso restraints and constraints
Uiso(H8D) = Uiso(H7D)
Uiso(H16B) = Uiso(H16A)
4.a Ternary CH refined with riding coordinates:
 C1C(H1C), C1D(H1D), C2C(H2C), C2D(H2D), C3C(H3C), C3D(H3D), C4C(H4C), C4D(H4D)
4.b Secondary CH2 refined with riding coordinates:
 C5C(H5CA,H5CB), C5D(H5DA,H5DB)
4.c Aromatic/amide H refined with riding coordinates:
 N3A(H3A), N3B(H3B), C7A(H7A), C7B(H7B)
4.d X=CH2 refined with riding coordinates:
 N11A(H11A,H11B), N11B(H11C,H11D)
4.e Idealised tetrahedral OH refined as rotating group:
 O7C(H7C), O8C(H8C), O8D(H8D), O9D(H9D)
;

loop_
_space_group_symop_operation_xyz
'x, y, z'
'-x, y+1/2, -z'

loop_
_atom_site_label
_atom_site_type_symbol
_atom_site_fract_x
_atom_site_fract_y
_atom_site_fract_z
_atom_site_U_iso_or_equiv
_atom_site_adp_type
_atom_site_occupancy
_atom_site_site_symmetry_order
_atom_site_calc_flag
_atom_site_refinement_flags_posn
O7C O 0.0090(5) 0.69095(10) 0.5966(4) 0.0595(7) Uani 1 1 d .
H7C H 0.0455 0.7138 0.6555 0.089 Uiso 1 1 calc GR
O7D O -0.0197(5) 0.27776(8) 0.2335(4) 0.0488(6) Uani 1 1 d .
H7D H -0.103(14) 0.296(3) 0.290(9) 0.13(2) Uiso 1 1 d .
O8C O 0.4585(5) 0.72252(8) 0.5477(4) 0.0538(7) Uani 1 1 d .
H8C H 0.5608 0.7261 0.6214 0.081 Uiso 1 1 calc GR
O8D O 0.3158(5) 0.21978(8) 0.1489(3) 0.0482(6) Uani 1 1 d .
H8D H 0.2240 0.1968 0.1366 0.13(2) Uiso 1 1 calc GR
O6C O 0.1870(4) 0.61920(7) 0.3589(2) 0.0328(5) Uani 1 1 d .
O6D O 0.5158(4) 0.31920(8) 0.1087(3) 0.0397(5) Uani 1 1 d .
O9C O 0.4320(6) 0.64941(15) 0.0959(3) 0.0725(9) Uani 1 1 d .
O9D O 0.2335(7) 0.33268(10) -0.1968(4) 0.0651(8) Uani 1 1 d .
H9D H 0.1306 0.3179 -0.2514 0.098 Uiso 1 1 calc GR
O12A O -0.0943(4) 0.42583(7) 0.8340(3) 0.0347(5) Uani 1 1 d .
O12B O -0.1568(4) 0.52546(8) 0.2883(3) 0.0362(5) Uani 1 1 d .
O13A O -0.4570(4) 0.57044(8) 0.8784(3) 0.0394(5) Uani 1 1 d .
O13B O -0.3441(4) 0.37819(8) 0.4706(3) 0.0376(5) Uani 1 1 d .
O15 O -0.0489(7) 0.64462(12) 0.9805(4) 0.0717(9) Uani 1 1 d D
O16 O 0.1091(8) 0.79443(13) 0.4018(5) 0.0862(11) Uani 1 1 d D
N1A N -0.1445(4) 0.57037(9) 0.7278(3) 0.0274(5) Uani 1 1 d .
N1B N -0.0445(4) 0.37913(8) 0.3098(3) 0.0277(5) Uani 1 1 d .
N3A N -0.2661(4) 0.49950(9) 0.8561(3) 0.0278(5) Uani 1 1 d .
H3A H -0.3611 0.4869 0.9180 0.033 Uiso 1 1 calc R
N3B N -0.2457(4) 0.45075(9) 0.3747(3) 0.0280(5) Uani 1 1 d .
H3B H -0.3570 0.4633 0.4238 0.034 Uiso 1 1 calc R
N6A N 0.3877(4) 0.49398(9) 0.5390(3) 0.0276(5) Uani 1 1 d .
N6B N 0.3909(4) 0.45813(8) 0.0460(3) 0.0263(5) Uani 1 1 d .
N8A N 0.1644(4) 0.56508(8) 0.5684(3) 0.0231(5) Uani 1 1 d .
N8B N 0.2633(4) 0.38462(8) 0.1509(3) 0.0246(5) Uani 1 1 d .
N11A N 0.2916(5) 0.42274(9) 0.6525(3) 0.0334(6) Uani 1 1 d .
H11A H 0.4060 0.4098 0.6073 0.040 Uiso 1 1 calc R
H11B H 0.2080 0.4053 0.7101 0.040 Uiso 1 1 calc R
N11B N 0.2232(4) 0.53068(9) 0.1032(3) 0.0326(5) Uani 1 1 d .
H11C H 0.3239 0.5443 0.0477 0.039 Uiso 1 1 calc R
H11D H 0.1219 0.5480 0.1475 0.039 Uiso 1 1 calc R
C1C C 0.0977(5) 0.61423(10) 0.5069(3) 0.0279(6) Uani 1 1 d .
H1C H -0.0759 0.6165 0.4926 0.033 Uiso 1 1 calc R
C1D C 0.3114(5) 0.33126(10) 0.1811(4) 0.0294(6) Uani 1 1 d .
H1D H 0.3414 0.3259 0.2948 0.035 Uiso 1 1 calc R
C2A C -0.2940(5) 0.54810(10) 0.8224(3) 0.0269(6) Uani 1 1 d .
C2C C 0.1923(6) 0.65599(11) 0.6098(4) 0.0359(7) Uani 1 1 d .
H2C H 0.2353 0.6461 0.7191 0.043 Uiso 1 1 calc R
C2B C -0.2136(5) 0.40120(11) 0.3883(3) 0.0269(6) Uani 1 1 d .
C2D C 0.1101(5) 0.29749(10) 0.1151(4) 0.0308(6) Uani 1 1 d .
H2D H 0.0037 0.3144 0.0359 0.037 Uiso 1 1 calc R
C3C C 0.4076(6) 0.67302(10) 0.5275(4) 0.0350(7) Uani 1 1 d .
H3C H 0.5475 0.6536 0.5631 0.042 Uiso 1 1 calc R
C3D C 0.2444(6) 0.25682(11) 0.0384(4) 0.0377(7) Uani 1 1 d .
H3D H 0.1487 0.2434 -0.0530 0.045 Uiso 1 1 calc R
C4A C -0.1004(5) 0.46926(10) 0.7999(3) 0.0249(6) Uani 1 1 d .
C4C C 0.3308(5) 0.66234(11) 0.3561(4) 0.0321(6) Uani 1 1 d .
H4C H 0.2322 0.6891 0.3120 0.038 Uiso 1 1 calc R
C4B C -0.1159(5) 0.48192(10) 0.2899(3) 0.0257(6) Uani 1 1 d .
C4D C 0.4631(6) 0.28195(11) -0.0111(4) 0.0406(7) Uani 1 1 d .
H4D H 0.5943 0.2586 -0.0045 0.049 Uiso 1 1 calc R
C5C C 0.5290(7) 0.65340(14) 0.2530(4) 0.0464(8) Uani 1 1 d .
H5CA H 0.6415 0.6800 0.2633 0.056 Uiso 1 1 calc R
H5CB H 0.6123 0.6238 0.2852 0.056 Uiso 1 1 calc R
C5A C 0.2444(5) 0.46916(10) 0.6333(3) 0.0239(6) Uani 1 1 d .
C5B C 0.2240(5) 0.48299(10) 0.1204(3) 0.0237(5) Uani 1 1 d .
C5D C 0.4400(9) 0.30379(16) -0.1733(5) 0.0642(12) Uani 1 1 d .
H5DA H 0.5786 0.3235 -0.1869 0.077 Uiso 1 1 calc R
H5DB H 0.4330 0.2781 -0.2513 0.077 Uiso 1 1 calc R
C7A C 0.3380(5) 0.53964(10) 0.5102(3) 0.0262(6) Uani 1 1 d .
H7A H 0.4318 0.5559 0.4433 0.031 Uiso 1 1 calc R
C7B C 0.4019(5) 0.41114(10) 0.0641(3) 0.0273(6) Uani 1 1 d .
H7B H 0.5153 0.3946 0.0125 0.033 Uiso 1 1 calc R
C9A C 0.0196(5) 0.54269(10) 0.6710(3) 0.0226(5) Uani 1 1 d .
C9B C 0.0876(5) 0.40725(10) 0.2272(3) 0.0229(6) Uani 1 1 d .
C10A C 0.0592(5) 0.49319(10) 0.7018(3) 0.0238(6) Uani 1 1 d .
C10B C 0.0678(5) 0.45797(10) 0.2108(3) 0.0240(6) Uani 1 1 d .
H9C H 0.560(12) 0.642(2) 0.044(7) 0.099(19) Uiso 1 1 d .
H16A H -0.004(8) 0.7677(15) 0.385(10) 0.15(2) Uiso 1 1 d D
H16B H 0.195(15) 0.772(3) 0.472(11) 0.15(2) Uiso 1 1 d .
H15A H 0.103(13) 0.656(3) 0.996(8) 0.11(2) Uiso 1 1 d .
H15B H -0.085(13) 0.6211(16) 0.896(5) 0.14(3) Uiso 1 1 d D

loop_
_atom_site_aniso_label
_atom_site_aniso_U_11
_atom_site_aniso_U_22
_atom_site_aniso_U_33
_atom_site_aniso_U_23
_atom_site_aniso_U_13
_atom_site_aniso_U_12
O7C 0.0485(14) 0.0421(14) 0.091(2) -0.0208(14) 0.0255(14) 0.0105(12)
O7D 0.0518(14) 0.0271(11) 0.0727(17) 0.0062(11) 0.0341(13) -0.0008(10)
O8C 0.0590(16) 0.0307(12) 0.0709(19) -0.0058(11) 0.0022(13) -0.0137(11)
O8D 0.0565(15) 0.0293(11) 0.0609(16) 0.0097(11) 0.0170(12) 0.0116(11)
O6C 0.0433(11) 0.0296(10) 0.0269(10) 0.0011(8) 0.0106(9) -0.0070(9)
O6D 0.0274(11) 0.0328(11) 0.0604(15) -0.0063(10) 0.0118(10) 0.0057(8)
O9C 0.074(2) 0.103(3) 0.0451(15) 0.0041(17) 0.0303(15) 0.0128(19)
O9D 0.101(2) 0.0403(13) 0.0538(17) 0.0103(12) 0.0076(16) 0.0000(15)
O12A 0.0365(11) 0.0255(10) 0.0443(12) 0.0060(9) 0.0149(9) -0.0025(9)
O12B 0.0392(12) 0.0259(11) 0.0458(12) -0.0039(9) 0.0164(9) 0.0042(9)
O13A 0.0350(11) 0.0361(11) 0.0509(14) 0.0024(10) 0.0242(10) 0.0051(10)
O13B 0.0392(12) 0.0348(11) 0.0421(13) 0.0010(10) 0.0209(10) -0.0037(9)
O15 0.083(2) 0.066(2) 0.0667(19) -0.0177(16) 0.0070(17) 0.0092(18)
O16 0.103(3) 0.063(2) 0.095(3) 0.0122(19) 0.017(2) 0.0148(19)
N1A 0.0272(12) 0.0263(11) 0.0303(12) 0.0002(10) 0.0113(10) 0.0019(9)
N1B 0.0293(12) 0.0249(11) 0.0302(12) -0.0010(9) 0.0099(10) 0.0002(9)
N3A 0.0246(11) 0.0315(12) 0.0290(12) 0.0043(10) 0.0118(9) -0.0034(10)
N3B 0.0252(11) 0.0290(12) 0.0318(12) -0.0048(10) 0.0130(10) 0.0007(9)
N6A 0.0257(11) 0.0300(12) 0.0285(12) 0.0004(9) 0.0105(9) 0.0020(9)
N6B 0.0240(11) 0.0246(12) 0.0318(12) -0.0006(9) 0.0096(9) -0.0022(9)
N8A 0.0223(11) 0.0237(11) 0.0244(11) 0.0012(9) 0.0083(9) -0.0012(9)
N8B 0.0239(11) 0.0208(11) 0.0301(12) -0.0020(9) 0.0076(9) 0.0009(9)
N11A 0.0363(13) 0.0274(12) 0.0392(13) 0.0025(11) 0.0181(11) 0.0031(10)
N11B 0.0334(13) 0.0253(12) 0.0414(13) 0.0011(10) 0.0164(11) -0.0010(10)
C1C 0.0286(14) 0.0275(13) 0.0293(14) 0.0040(11) 0.0121(11) 0.0015(11)
C1D 0.0271(14) 0.0257(13) 0.0358(15) 0.0027(11) 0.0056(12) 0.0049(11)
C2A 0.0244(14) 0.0319(14) 0.0256(13) -0.0006(11) 0.0089(11) -0.0004(11)
C2C 0.0429(17) 0.0323(15) 0.0340(15) -0.0055(12) 0.0121(13) 0.0017(13)
C2B 0.0265(14) 0.0292(14) 0.0256(13) -0.0013(11) 0.0056(11) -0.0034(11)
C2D 0.0287(14) 0.0248(13) 0.0401(15) 0.0033(12) 0.0094(12) 0.0015(11)
C3C 0.0329(16) 0.0275(15) 0.0452(18) -0.0021(12) 0.0062(14) -0.0003(11)
C3D 0.0453(19) 0.0246(14) 0.0441(18) 0.0017(13) 0.0090(15) 0.0040(12)
C4A 0.0213(12) 0.0281(14) 0.0254(13) -0.0006(11) 0.0037(10) -0.0020(10)
C4C 0.0350(15) 0.0250(13) 0.0375(15) 0.0053(12) 0.0104(12) -0.0006(11)
C4B 0.0236(13) 0.0289(14) 0.0253(13) -0.0036(11) 0.0056(11) -0.0020(11)
C4D 0.0442(18) 0.0248(14) 0.056(2) -0.0041(13) 0.0240(15) 0.0056(13)
C5C 0.0437(19) 0.0475(19) 0.0517(19) 0.0041(16) 0.0240(16) -0.0021(15)
C5A 0.0257(13) 0.0263(13) 0.0203(12) -0.0018(10) 0.0046(10) -0.0006(11)
C5B 0.0221(13) 0.0264(13) 0.0227(12) -0.0027(10) 0.0032(10) -0.0020(10)
C5D 0.091(3) 0.048(2) 0.060(2) -0.0017(19) 0.040(2) -0.007(2)
C7A 0.0246(13) 0.0304(15) 0.0250(13) 0.0006(11) 0.0093(10) -0.0028(11)
C7B 0.0230(13) 0.0302(14) 0.0300(14) -0.0009(11) 0.0084(11) 0.0003(10)
C9A 0.0207(13) 0.0268(14) 0.0211(12) -0.0015(10) 0.0057(10) -0.0016(10)
C9B 0.0218(13) 0.0267(13) 0.0206(12) -0.0030(10) 0.0043(10) -0.0013(10)
C10A 0.0241(13) 0.0249(14) 0.0229(12) -0.0004(10) 0.0051(10) -0.0009(10)
C10B 0.0239(13) 0.0253(14) 0.0235(13) -0.0038(10) 0.0063(10) -0.0006(10)

loop_
_atom_type_symbol
_atom_type_description
_atom_type_scat_dispersion_real
_atom_type_scat_dispersion_imag
_atom_type_scat_source
C C 0.0033 0.0016 'International Tables Vol C Tables 4.2.6.8 and 6.1.1.4'
H H 0.0000 0.0000 'International Tables Vol C Tables 4.2.6.8 and 6.1.1.4'
N N 0.0061 0.0033 'International Tables Vol C Tables 4.2.6.8 and 6.1.1.4'
O O 0.0106 0.0060 'International Tables Vol C Tables 4.2.6.8 and 6.1.1.4'

loop_
_geom_angle_atom_site_label_1
_geom_angle_atom_site_label_2
_geom_angle_atom_site_label_3
_geom_angle
C2C O7C H7C 109.5
C2D O7D H7D 121(5)
C3C O8C H8C 109.5
C3D O8D H8D 109.5
C1C O6C C4C 110.1(2)
C1D O6D C4D 110.6(2)
C5C O9C H9C 103(4)
C5D O9D H9D 109.5
H15A O15 H15B 118(6)
H16A O16 H16B 84(6)
C9A N1A C2A 116.6(2)
C9B N1B C2B 117.1(2)
C2A N3A H3A 117.0
C4A N3A H3A 117.0
C4A N3A C2A 126.0(2)
C2B N3B H3B 117.0
C4B N3B H3B 117.0
C4B N3B C2B 126.1(2)
C7A N6A C5A 117.4(2)
C7B N6B C5B 118.0(2)
C7A N8A C1C 121.1(2)
C7A N8A C9A 119.5(2)
C9A N8A C1C 118.6(2)
C7B N8B C1D 121.2(2)
C7B N8B C9B 119.6(2)
C9B N8B C1D 118.9(2)
H11A N11A H11B 120.0
C5A N11A H11A 120.0
C5A N11A H11B 120.0
H11C N11B H11D 120.0
C5B N11B H11C 120.0
C5B N11B H11D 120.0
O6C C1C N8A 107.7(2)
O6C C1C H1C 108.6
O6C C1C C2C 108.0(2)
N8A C1C H1C 108.6
N8A C1C C2C 115.1(2)
C2C C1C H1C 108.6
O6D C1D N8B 107.4(2)
O6D C1D H1D 109.0
O6D C1D C2D 108.0(2)
N8B C1D H1D 109.0
N8B C1D C2D 114.3(2)
C2D C1D H1D 109.0
O13A C2A N1A 121.7(3)
O13A C2A N3A 118.6(3)
N1A C2A N3A 119.7(2)
O7C C2C C1C 104.8(3)
O7C C2C H2C 112.5
O7C C2C C3C 111.2(3)
C1C C2C H2C 112.5
C1C C2C C3C 102.7(2)
C3C C2C H2C 112.5
O13B C2B N1B 122.1(3)
O13B C2B N3B 118.3(3)
N1B C2B N3B 119.6(3)
O7D C2D C1D 112.9(3)
O7D C2D H2D 110.5
O7D C2D C3D 109.5(2)
C1D C2D H2D 110.5
C3D C2D C1D 102.7(2)
C3D C2D H2D 110.5
O8C C3C C2C 113.8(3)
O8C C3C H3C 110.1
O8C C3C C4C 110.2(3)
C2C C3C H3C 110.1
C4C C3C C2C 102.3(2)
C4C C3C H3C 110.1
O8D C3D C2D 111.4(3)
O8D C3D H3D 110.9
O8D C3D C4D 108.9(3)
C2D C3D H3D 110.9
C4D C3D C2D 103.5(2)
C4D C3D H3D 110.9
O12A C4A N3A 120.9(3)
O12A C4A C10A 125.1(3)
N3A C4A C10A 114.0(2)
O6C C4C C3C 104.9(2)
O6C C4C H4C 109.1
O6C C4C C5C 109.0(3)
C3C C4C H4C 109.1
C5C C4C C3C 115.6(3)
C5C C4C H4C 109.1
O12B C4B N3B 120.6(3)
O12B C4B C10B 125.8(3)
N3B C4B C10B 113.5(3)
O6D C4D C3D 104.3(3)
O6D C4D H4D 108.5
O6D C4D C5D 110.9(3)
C3D C4D H4D 108.5
C5D C4D C3D 115.9(3)
C5D C4D H4D 108.5
O9C C5C C4C 108.9(3)
O9C C5C H5CA 109.9
O9C C5C H5CB 109.9
C4C C5C H5CA 109.9
C4C C5C H5CB 109.9
H5CA C5C H5CB 108.3
N6A C5A C10A 120.5(3)
N11A C5A N6A 115.7(3)
N11A C5A C10A 123.8(3)
N6B C5B C10B 120.2(2)
N11B C5B N6B 116.3(2)
N11B C5B C10B 123.5(3)
O9D C5D C4D 110.9(3)
O9D C5D H5DA 109.5
O9D C5D H5DB 109.5
C4D C5D H5DA 109.5
C4D C5D H5DB 109.5
H5DA C5D H5DB 108.0
N6A C7A N8A 126.0(3)
N6A C7A H7A 117.0
N8A C7A H7A 117.0
N6B C7B N8B 125.6(3)
N6B C7B H7B 117.2
N8B C7B H7B 117.2
N1A C9A N8A 116.4(2)
N1A C9A C10A 126.6(2)
N8A C9A C10A 117.0(2)
N1B C9B N8B 116.7(2)
N1B C9B C10B 126.2(2)
N8B C9B C10B 117.1(2)
C5A C10A C4A 123.5(3)
C9A C10A C4A 117.1(2)
C9A C10A C5A 119.4(2)
C5B C10B C4B 123.0(3)
C5B C10B C9B 119.5(2)
C9B C10B C4B 117.4(2)

loop_
_geom_bond_atom_site_label_1
_geom_bond_atom_site_label_2
_geom_bond_distance
O7C H7C 0.8200
O7C C2C 1.413(4)
O7D H7D 0.87(8)
O7D C2D 1.411(4)
O8C H8C 0.8200
O8C C3C 1.403(4)
O8D H8D 0.8200
O8D C3D 1.423(4)
O6C C1C 1.408(3)
O6C C4C 1.443(4)
O6D C1D 1.399(4)
O6D C4D 1.460(4)
O9C C5C 1.404(5)
O9C H9C 0.91(7)
O9D H9D 0.8200
O9D C5D 1.413(6)
O12A C4A 1.232(4)
O12B C4B 1.223(4)
O13A C2A 1.240(4)
O13B C2B 1.239(4)
O15 H15A 0.91(7)
O15 H15B 0.9800(16)
O16 H16A 0.9801(17)
O16 H16B 0.95(9)
N1A C2A 1.368(4)
N1A C9A 1.327(4)
N1B C2B 1.360(4)
N1B C9B 1.324(4)
N3A H3A 0.8600
N3A C2A 1.377(4)
N3A C4A 1.373(4)
N3B H3B 0.8600
N3B C2B 1.382(4)
N3B C4B 1.378(4)
N6A C5A 1.375(4)
N6A C7A 1.309(4)
N6B C5B 1.369(4)
N6B C7B 1.306(4)
N8A C1C 1.490(3)
N8A C7A 1.339(4)
N8A C9A 1.396(3)
N8B C1D 1.515(3)
N8B C7B 1.343(4)
N8B C9B 1.385(4)
N11A H11A 0.8600
N11A H11B 0.8600
N11A C5A 1.315(4)
N11B H11C 0.8600
N11B H11D 0.8600
N11B C5B 1.323(4)
C1C H1C 0.9800
C1C C2C 1.515(4)
C1D H1D 0.9800
C1D C2D 1.537(4)
C2C H2C 0.9800
C2C C3C 1.534(5)
C2D H2D 0.9800
C2D C3D 1.535(4)
C3C H3C 0.9800
C3C C4C 1.515(4)
C3D H3D 0.9800
C3D C4D 1.511(5)
C4A C10A 1.445(4)
C4C H4C 0.9800
C4C C5C 1.507(5)
C4B C10B 1.449(4)
C4D H4D 0.9800
C4D C5D 1.503(6)
C5C H5CA 0.9700
C5C H5CB 0.9700
C5A C10A 1.411(4)
C5B C10B 1.407(4)
C5D H5DA 0.9700
C5D H5DB 0.9700
C7A H7A 0.9300
C7B H7B 0.9300
C9A C10A 1.405(4)
C9B C10B 1.409(4)

loop_
_geom_torsion_atom_site_label_1
_geom_torsion_atom_site_label_2
_geom_torsion_atom_site_label_3
_geom_torsion_atom_site_label_4
_geom_torsion
O7C C2C C3C O8C 39.2(4)
O7C C2C C3C C4C -79.6(3)
O7D C2D C3D O8D -32.9(4)
O7D C2D C3D C4D -149.8(3)
O8C C3C C4C O6C -154.9(3)
O8C C3C C4C C5C 85.0(3)
O8D C3D C4D O6D -85.9(3)
O8D C3D C4D C5D 151.9(3)
O6C C1C C2C O7C 96.5(3)
O6C C1C C2C C3C -19.9(3)
O6C C4C C5C O9C 68.7(3)
O6D C1D C2D O7D 134.0(3)
O6D C1D C2D C3D 16.2(3)
O6D C4D C5D O9D -69.0(4)
O12A C4A C10A C5A -0.3(4)
O12A C4A C10A C9A 177.7(3)
O12B C4B C10B C5B -0.1(4)
O12B C4B C10B C9B 179.8(3)
N1A C9A C10A C4A 2.8(4)
N1A C9A C10A C5A -179.1(3)
N1B C9B C10B C4B -0.8(4)
N1B C9B C10B C5B 179.1(3)
N3A C4A C10A C5A 179.3(2)
N3A C4A C10A C9A -2.8(3)
N3B C4B C10B C5B -178.7(2)
N3B C4B C10B C9B 1.2(3)
N6A C5A C10A C4A 179.0(2)
N6A C5A C10A C9A 1.1(4)
N6B C5B C10B C4B -178.7(2)
N6B C5B C10B C9B 1.4(4)
N8A C1C C2C O7C -143.2(3)
N8A C1C C2C C3C 100.5(3)
N8A C9A C10A C4A -176.1(2)
N8A C9A C10A C5A 1.9(4)
N8B C1D C2D O7D -106.5(3)
N8B C1D C2D C3D 135.7(3)
N8B C9B C10B C4B 179.9(2)
N8B C9B C10B C5B -0.2(4)
N11A C5A C10A C4A -0.5(4)
N11A C5A C10A C9A -178.4(3)
N11B C5B C10B C4B 2.3(4)
N11B C5B C10B C9B -177.7(3)
C1C O6C C4C C3C 22.4(3)
C1C O6C C4C C5C 146.7(3)
C1C N8A C7A N6A -169.5(3)
C1C N8A C9A N1A -11.4(3)
C1C N8A C9A C10A 167.7(2)
C1C C2C C3C O8C 150.9(3)
C1C C2C C3C C4C 32.1(3)
C1D O6D C4D C3D -23.6(3)
C1D O6D C4D C5D 101.9(3)
C1D N8B C7B N6B -172.0(3)
C1D N8B C9B N1B -6.8(4)
C1D N8B C9B C10B 172.6(2)
C1D C2D C3D O8D 87.3(3)
C1D C2D C3D C4D -29.6(3)
C2A N1A C9A N8A 177.1(2)
C2A N1A C9A C10A -1.9(4)
C2A N3A C4A O12A -178.0(3)
C2A N3A C4A C10A 2.4(4)
C2C C3C C4C O6C -33.6(3)
C2C C3C C4C C5C -153.6(3)
C2B N1B C9B N8B 178.4(2)
C2B N1B C9B C10B -0.9(4)
C2B N3B C4B O12B -178.7(3)
C2B N3B C4B C10B 0.0(4)
C2D C3D C4D O6D 32.7(3)
C2D C3D C4D C5D -89.5(4)
C3C C4C C5C O9C -173.6(3)
C3D C4D C5D O9D 49.6(4)
C4A N3A C2A O13A 177.8(3)
C4A N3A C2A N1A -1.6(4)
C4C O6C C1C N8A -126.1(2)
C4C O6C C1C C2C -1.3(3)
C4B N3B C2B O13B 179.3(3)
C4B N3B C2B N1B -1.8(4)
C4D O6D C1D N8B -119.4(3)
C4D O6D C1D C2D 4.4(3)
C5A N6A C7A N8A 2.3(4)
C5B N6B C7B N8B -0.4(4)
C7A N6A C5A N11A 176.4(3)
C7A N6A C5A C10A -3.1(4)
C7A N8A C1C O6C 18.4(3)
C7A N8A C1C C2C -102.1(3)
C7A N8A C9A N1A 178.1(2)
C7A N8A C9A C10A -2.8(4)
C7B N6B C5B N11B 178.0(3)
C7B N6B C5B C10B -1.1(4)
C7B N8B C1D O6D 1.8(3)
C7B N8B C1D C2D -118.0(3)
C7B N8B C9B N1B 179.4(2)
C7B N8B C9B C10B -1.2(4)
C9A N1A C2A O13A -178.3(3)
C9A N1A C2A N3A 1.1(4)
C9A N8A C1C O6C -151.9(2)
C9A N8A C1C C2C 87.6(3)
C9A N8A C7A N6A 0.7(4)
C9B N1B C2B O13B -179.0(3)
C9B N1B C2B N3B 2.1(4)
C9B N8B C1D O6D -171.8(2)
C9B N8B C1D C2D 68.4(3)
C9B N8B C7B N6B 1.6(4)
